data_7713355
loop_
_publ_author_name
'Zhang, Xiaowen'
'Huang, Chun-Hua'
'Yang, Mingxue'
'Chen, Xu-Lin'
'Lu, Can-Zhong'

_publ_section_title
;
 Rotational isomerization: Spontaneous structural transformation of a
 thermally activated delayed fluorescence binuclear copper(I) complex
;
_journal_name_full 'Dalton Transactions'
_journal_paper_doi 10.1039/D3DT01258A
_journal_year 2023
_chemical_formula_moiety 'C58 H42 Cu2 I2 N4 P2'
_chemical_formula_sum 'C58 H42 Cu2 I2 N4 P2'
_chemical_formula_weight 1237.77
_space_group_crystal_system triclinic
_space_group_IT_number 2
_space_group_name_Hall '-P 1'
_space_group_name_H-M_alt 'P -1'
_atom_sites_solution_hydrogens geom
_audit_creation_date 2021-12-26
_audit_creation_method
;
Olex2 1.5
(compiled 2021.12.09 svn.r5202d8cf for OlexSys, GUI svn.r6439)
;
_audit_update_record
;
2021-12-29 deposited with the CCDC.	2023-06-30 downloaded from the CCDC.
;
_cell_angle_alpha 97.34(14)
_cell_angle_beta 101.29(13)
_cell_angle_gamma 112.57(11)
_cell_formula_units_Z 2
_cell_length_a 10.67(5)
_cell_length_b 13.79(6)
_cell_length_c 23.49(10)
_cell_measurement_reflns_used 4444
_cell_measurement_temperature 273(2)
_cell_measurement_theta_max 25.206
_cell_measurement_theta_min 2.368
_cell_volume 3050(2)
_computing_cell_refinement 'SAINT V8.38A (Bruker, 2018)'
_computing_data_reduction 'SAINT V8.38A (Bruker, 2018)'
_computing_molecular_graphics 'Olex2 1.5 (Dolomanov et al., 2009)'
_computing_publication_material 'Olex2 1.5 (Dolomanov et al., 2009)'
_computing_structure_refinement 'SHELXL 2018/3 (Sheldrick, 2015)'
_computing_structure_solution 'SHELXT 2014/5 (Sheldrick, 2014)'
_diffrn_ambient_temperature 273.15
_diffrn_measured_fraction_theta_full 0.999
_diffrn_measured_fraction_theta_max 0.999
_diffrn_measurement_device_type 'Bruker APEX-II CCD'
_diffrn_measurement_method '\f and \w scans'
_diffrn_radiation_type MoK\a
_diffrn_radiation_wavelength 0.71073
_diffrn_reflns_av_R_equivalents 0.1048
_diffrn_reflns_av_unetI/netI 0.1060
_diffrn_reflns_Laue_measured_fraction_full 0.999
_diffrn_reflns_Laue_measured_fraction_max 0.999
_diffrn_reflns_number 13476
_diffrn_reflns_point_group_measured_fraction_full 0.999
_diffrn_reflns_point_group_measured_fraction_max 0.999
_diffrn_reflns_theta_full 25.242
_diffrn_reflns_theta_max 27.103
_diffrn_reflns_theta_min 2.045
_diffrn_source_current 0.0
_diffrn_source_power 0.0
_diffrn_source_voltage 0.0
_diffrn_standards_number 0
_exptl_absorpt_coefficient_mu 1.797
_exptl_absorpt_correction_type none
_exptl_absorpt_process_details
;
 TWINABS-2012/1 (Bruker,2012) was used for absorption correction.
 
For component 1:
 wR2(int) was 0.0925 before and 0.0656 after correction.
 
For component 2:
 wR2(int) was 0.0816 before and 0.0591 after correction.
 The Ratio of minimum to maximum transmission is 0.90.

Final HKLF 4 output contains 116728 reflections, Rint = 0.1048
 (39151 with I > 3sig(I), Rint = 0.0489)
;
_exptl_crystal_colour 'yellowish green'
_exptl_crystal_colour_modifier yellowish
_exptl_crystal_colour_primary green
_exptl_crystal_density_diffrn 1.347
_exptl_crystal_description plate
_exptl_crystal_F_000 1224
_exptl_crystal_size_max 0.16
_exptl_crystal_size_mid 0.11
_exptl_crystal_size_min 0.05
_refine_diff_density_max 1.235
_refine_diff_density_min -1.053
_refine_diff_density_rms 0.154
_refine_ls_extinction_method none
_refine_ls_goodness_of_fit_ref 1.067
_refine_ls_hydrogen_treatment constr
_refine_ls_matrix_type full
_refine_ls_number_parameters 613
_refine_ls_number_reflns 13476
_refine_ls_number_restraints 0
_refine_ls_restrained_S_all 1.067
_refine_ls_R_factor_all 0.1463
_refine_ls_R_factor_gt 0.0806
_refine_ls_shift/su_max 0.001
_refine_ls_shift/su_mean 0.000
_refine_ls_structure_factor_coef Fsqd
_refine_ls_weighting_details 'w=1/[\s^2^(Fo^2^)+(0.0468P)^2^+16.4819P] where P=(Fo^2^+2Fc^2^)/3'
_refine_ls_weighting_scheme calc
_refine_ls_wR_factor_gt 0.1441
_refine_ls_wR_factor_ref 0.1643
_reflns_Friedel_coverage 0.000
_reflns_number_gt 8103
_reflns_number_total 13476
_reflns_threshold_expression 'I > 2\s(I)'
_cod_data_source_file d3dt01258a2.cif
_cod_data_source_block mo_cu_g_1_0m_4_a
_cod_original_cell_volume 3051(24)
_cod_database_code 7713355
_shelx_shelxl_version_number 2018/3
_shelx_space_group_comment
;
The symmetry employed for this shelxl refinement is uniquely defined
by the following loop, which should always be used as a source of
symmetry information in preference to the above space-group names.
They are only intended as comments.
;
_shelx_estimated_absorpt_t_max 0.916
_shelx_estimated_absorpt_t_min 0.762
_olex2_refinement_description
;
1. Others
 Fixed Uiso: H1(0.042) H56(0.059) H57(0.074) H4(0.051) H8(0.058) H9(0.071)
 H10(0.079) H11(0.082) H12(0.058) H14(0.045) H15(0.047) H16(0.054) H17(0.064)
 H18(0.048) H19(0.044) H20(0.047) H21(0.05) H23(0.06) H24(0.071) H25(0.067)
 H26(0.057) H31(0.046) H32(0.045) H33(0.039) H35(0.046) H36(0.053) H37(0.056)
 H38(0.065) H39(0.05) H41(0.056) H42(0.08) H43(0.084) H44(0.077) H45(0.066)
 H48(0.046) H49(0.063) H50(0.066) H51(0.054) H52(0.066) H53(0.067) H54(0.066)
 H55(0.048)
 Fixed X: H1(0.812338) H56(0.839174) H57(0.762535) H4(0.647821) H8(1.160927)
 H9(1.313429) H10(1.264383) H11(1.056419) H12(0.902443) H14(0.896855)
 H15(1.023238) H16(1.183922) H17(1.212419) H18(1.088921) H19(0.839136)
 H20(0.650547) H21(0.443421) H23(0.215929) H24(0.075488) H25(0.160496)
 H26(0.389862) H31(0.930994) H32(0.871675) H33(0.726921) H35(0.424732)
 H36(0.188373) H37(0.020564) H38(0.089875) H39(0.324261) H41(0.430935)
 H42(0.473103) H43(0.681747) H44(0.842521) H45(0.797086) H48(0.663521)
 H49(0.797089) H50(0.949947) H51(0.969744) H52(0.432423) H53(0.234351)
 H54(0.235161) H55(0.426957)
 Fixed Y: H1(0.264594) H56(0.111008) H57(0.025316) H4(0.0933) H8(0.575219)
 H9(0.7503) H10(0.892659) H11(0.858519) H12(0.683498) H14(0.332938)
 H15(0.232232) H16(0.22589) H17(0.315072) H18(0.418579) H19(0.561329)
 H20(0.527144) H21(0.3776) H23(0.185517) H24(0.029699) H25(-0.0318)
 H26(0.064759) H31(0.390156) H32(0.533205) H33(0.565415) H35(0.327652)
 H36(0.22174) H37(0.220908) H38(0.323708) H39(0.426873) H41(0.574345)
 H42(0.753156) H43(0.891459) H44(0.854812) H45(0.678202) H48(0.073392) H49(-
 0.016034) H50(0.054375) H51(0.208974) H52(0.094724) H53(0.019566)
 H54(0.102483) H55(0.256709)
 Fixed Z: H1(0.750622) H56(0.721817) H57(0.622862) H4(0.553215) H8(0.593756)
 H9(0.598696) H10(0.635302) H11(0.660775) H12(0.655674) H14(0.519776)
 H15(0.505847) H16(0.5843) H17(0.681193) H18(0.695786) H19(0.520426)
 H20(0.439673) H21(0.423985) H23(0.427688) H24(0.451837) H25(0.530245)
 H26(0.591272) H31(1.051557) H32(1.069119) H33(0.994678) H35(0.936273)
 H36(0.923985) H37(0.844492) H38(0.777836) H39(0.787353) H41(0.926882)
 H42(0.964858) H43(0.964279) H44(0.921273) H45(0.882172) H48(0.808226)
 H49(0.847364) H50(0.942528) H51(1.000801) H52(0.852793) H53(0.771978)
 H54(0.691095) H55(0.694855)
;
_smtbx_masks_special_details
;
A solvent mask was calculated and 190 electrons were 
found in a volume of 799\%A^3^ in 1 void per unit cell. 
This is consistent with the presence of 
1.5[CH2Cl2], 1.5[CH3CN] per Asymmetric Unit 
which account for 192 electrons 
per unit cell.
;
_smtbx_masks_void_probe_radius 1.2
_smtbx_masks_void_truncation_radius 1.2
_olex2_submission_special_instructions 'No special instructions were received'

loop_
_space_group_symop_operation_xyz
'x, y, z'
'-x, -y, -z'

loop_
_atom_site_label
_atom_site_type_symbol
_atom_site_fract_x
_atom_site_fract_y
_atom_site_fract_z
_atom_site_U_iso_or_equiv
_atom_site_adp_type
_atom_site_occupancy
_atom_site_site_symmetry_order
_atom_site_calc_flag
_atom_site_refinement_flags_posn
_atom_site_refinement_flags_adp
_atom_site_refinement_flags_occupancy
_atom_site_disorder_assembly
_atom_site_disorder_group
I1 I 0.93695(5) 0.51208(5) 0.80915(2) 0.04296(16) Uani 1 1 d . . . . .
I2 I 0.57127(6) 0.50315(5) 0.69053(2) 0.04237(16) Uani 1 1 d . . . . .
Cu2 Cu 0.65997(10) 0.44346(8) 0.78776(4) 0.0342(2) Uani 1 1 d . . . . .
Cu1 Cu 0.78194(9) 0.44520(7) 0.69721(4) 0.0328(2) Uani 1 1 d . . . . .
P1 P 0.88918(19) 0.47367(15) 0.62353(8) 0.0269(4) Uani 1 1 d . . . . .
P2 P 0.5860(2) 0.47266(16) 0.86876(8) 0.0298(4) Uani 1 1 d . . . . .
N1 N 0.7128(6) 0.2734(5) 0.6720(3) 0.0314(14) Uani 1 1 d . . . . .
N2 N 0.5806(6) 0.2558(5) 0.5738(3) 0.0325(14) Uani 1 1 d . . . . .
C2 C 0.7486(7) 0.4343(6) 0.5547(3) 0.0252(15) Uani 1 1 d . . . . .
C3 C 0.5054(7) 0.3202(6) 0.4945(3) 0.0312(16) Uani 1 1 d . . . . .
N4 N 0.5448(6) 0.2706(5) 0.7743(2) 0.0315(14) Uani 1 1 d . . . . .
N5 N 0.6697(6) 0.2618(5) 0.8688(2) 0.0317(14) Uani 1 1 d . . . . .
C6 C 0.4018(7) 0.3879(6) 0.8627(3) 0.0308(16) Uani 1 1 d . . . . .
C1 C 0.7780(8) 0.2298(6) 0.7106(3) 0.0354(18) Uani 1 1 d . . . . .
H1 H 0.812338 0.264594 0.750622 0.042 Uiso 1 1 calc R U . . .
C56 C 0.7958(9) 0.1379(7) 0.6936(4) 0.049(2) Uani 1 1 d . . . . .
H56 H 0.839174 0.111008 0.721817 0.059 Uiso 1 1 calc R U . . .
C57 C 0.7492(11) 0.0866(8) 0.6352(4) 0.062(3) Uani 1 1 d . . . . .
H57 H 0.762535 0.025316 0.622862 0.074 Uiso 1 1 calc R U . . .
C4 C 0.6808(8) 0.1270(6) 0.5934(4) 0.042(2) Uani 1 1 d . . . . .
H4 H 0.647821 0.093300 0.553215 0.051 Uiso 1 1 calc R U . . .
C5 C 0.6640(7) 0.2201(6) 0.6147(3) 0.0319(17) Uani 1 1 d . . . . .
C58 C 0.6209(7) 0.3406(6) 0.5433(3) 0.0288(16) Uani 1 1 d . . . . .
C7 C 1.0146(7) 0.6101(6) 0.6239(3) 0.0301(16) Uani 1 1 d . . . . .
C8 C 1.1394(9) 0.6318(7) 0.6072(4) 0.048(2) Uani 1 1 d . . . . .
H8 H 1.160927 0.575219 0.593756 0.058 Uiso 1 1 calc R U . . .
C9 C 1.2313(10) 0.7367(8) 0.6106(4) 0.059(3) Uani 1 1 d . . . . .
H9 H 1.313429 0.750300 0.598696 0.071 Uiso 1 1 calc R U . . .
C10 C 1.2011(11) 0.8220(8) 0.6319(4) 0.066(3) Uani 1 1 d . . . . .
H10 H 1.264383 0.892659 0.635302 0.079 Uiso 1 1 calc R U . . .
C11 C 1.0779(11) 0.8017(8) 0.6477(5) 0.069(3) Uani 1 1 d . . . . .
H11 H 1.056419 0.858519 0.660775 0.082 Uiso 1 1 calc R U . . .
C12 C 0.9851(9) 0.6965(7) 0.6443(4) 0.049(2) Uani 1 1 d . . . . .
H12 H 0.902443 0.683498 0.655674 0.058 Uiso 1 1 calc R U . . .
C13 C 0.9839(7) 0.3896(6) 0.6089(3) 0.0296(16) Uani 1 1 d . . . . .
C14 C 0.9617(8) 0.3312(6) 0.5520(3) 0.0372(18) Uani 1 1 d . . . . .
H14 H 0.896855 0.332938 0.519776 0.045 Uiso 1 1 calc R U . . .
C15 C 1.0373(8) 0.2704(6) 0.5439(3) 0.0390(19) Uani 1 1 d . . . . .
H15 H 1.023238 0.232232 0.505847 0.047 Uiso 1 1 calc R U . . .
C16 C 1.1322(8) 0.2653(7) 0.5908(4) 0.045(2) Uani 1 1 d . . . . .
H16 H 1.183922 0.225890 0.584300 0.054 Uiso 1 1 calc R U . . .
C17 C 1.1509(9) 0.3202(7) 0.6489(4) 0.054(2) Uani 1 1 d . . . . .
H17 H 1.212419 0.315072 0.681193 0.064 Uiso 1 1 calc R U . . .
C18 C 1.0769(8) 0.3821(6) 0.6576(3) 0.0398(19) Uani 1 1 d . . . . .
H18 H 1.088921 0.418579 0.695786 0.048 Uiso 1 1 calc R U . . .
C19 C 0.7556(8) 0.5006(6) 0.5146(3) 0.0368(18) Uani 1 1 d . . . . .
H19 H 0.839136 0.561329 0.520426 0.044 Uiso 1 1 calc R U . . .
C20 C 0.6418(8) 0.4804(7) 0.4654(3) 0.0392(19) Uani 1 1 d . . . . .
H20 H 0.650547 0.527144 0.439673 0.047 Uiso 1 1 calc R U . . .
C21 C 0.5190(8) 0.3913(7) 0.4561(3) 0.041(2) Uani 1 1 d . . . . .
H21 H 0.443421 0.377600 0.423985 0.050 Uiso 1 1 calc R U . . .
C22 C 0.3910(8) 0.2231(6) 0.4965(3) 0.0400(19) Uani 1 1 d . . . . .
C23 C 0.2510(8) 0.1628(7) 0.4603(4) 0.050(2) Uani 1 1 d . . . . .
H23 H 0.215929 0.185517 0.427688 0.060 Uiso 1 1 calc R U . . .
C24 C 0.1680(9) 0.0690(7) 0.4747(4) 0.059(3) Uani 1 1 d . . . . .
H24 H 0.075488 0.029699 0.451837 0.071 Uiso 1 1 calc R U . . .
C25 C 0.2191(9) 0.0321(7) 0.5224(4) 0.056(2) Uani 1 1 d . . . . .
H25 H 0.160496 -0.031800 0.530245 0.067 Uiso 1 1 calc R U . . .
C26 C 0.3562(9) 0.0888(7) 0.5589(4) 0.047(2) Uani 1 1 d . . . . .
H26 H 0.389862 0.064759 0.591272 0.057 Uiso 1 1 calc R U . . .
C27 C 0.4405(7) 0.1829(6) 0.5446(3) 0.0344(17) Uani 1 1 d . . . . .
C28 C 0.5436(7) 0.2196(6) 0.8199(3) 0.0308(16) Uani 1 1 d . . . . .
C29 C 0.7153(7) 0.3462(6) 0.9203(3) 0.0278(16) Uani 1 1 d . . . . .
C30 C 0.8100(8) 0.3300(7) 0.9651(3) 0.0367(18) Uani 1 1 d . . . . .
C31 C 0.8697(8) 0.4011(6) 1.0217(3) 0.0386(19) Uani 1 1 d . . . . .
H31 H 0.930994 0.390156 1.051557 0.046 Uiso 1 1 calc R U . . .
C32 C 0.8352(8) 0.4867(6) 1.0317(3) 0.0376(18) Uani 1 1 d . . . . .
H32 H 0.871675 0.533205 1.069119 0.045 Uiso 1 1 calc R U . . .
C33 C 0.7458(7) 0.5054(6) 0.9865(3) 0.0327(17) Uani 1 1 d . . . . .
H33 H 0.726921 0.565415 0.994678 0.039 Uiso 1 1 calc R U . . .
C34 C 0.6828(8) 0.4365(6) 0.9286(3) 0.0303(16) Uani 1 1 d . . . . .
C35 C 0.3580(8) 0.3265(6) 0.9038(3) 0.0383(19) Uani 1 1 d . . . . .
H35 H 0.424732 0.327652 0.936273 0.046 Uiso 1 1 calc R U . . .
C36 C 0.2159(8) 0.2634(7) 0.8967(4) 0.044(2) Uani 1 1 d . . . . .
H36 H 0.188373 0.221740 0.923985 0.053 Uiso 1 1 calc R U . . .
C37 C 0.1157(8) 0.2627(7) 0.8493(3) 0.047(2) Uani 1 1 d . . . . .
H37 H 0.020564 0.220908 0.844492 0.056 Uiso 1 1 calc R U . . .
C38 C 0.1576(9) 0.3238(8) 0.8095(4) 0.054(2) Uani 1 1 d . . . . .
H38 H 0.089875 0.323708 0.777836 0.065 Uiso 1 1 calc R U . . .
C39 C 0.2984(8) 0.3861(7) 0.8152(3) 0.0414(19) Uani 1 1 d . . . . .
H39 H 0.324261 0.426873 0.787353 0.050 Uiso 1 1 calc R U . . .
C40 C 0.6100(8) 0.6097(5) 0.9011(3) 0.0315(16) Uani 1 1 d . . . . .
C41 C 0.5129(9) 0.6308(7) 0.9257(3) 0.047(2) Uani 1 1 d . . . . .
H41 H 0.430935 0.574345 0.926882 0.056 Uiso 1 1 calc R U . . .
C42 C 0.5386(12) 0.7381(9) 0.9490(4) 0.067(3) Uani 1 1 d . . . . .
H42 H 0.473103 0.753156 0.964858 0.080 Uiso 1 1 calc R U . . .
C43 C 0.6627(13) 0.8206(8) 0.9479(4) 0.070(3) Uani 1 1 d . . . . .
H43 H 0.681747 0.891459 0.964279 0.084 Uiso 1 1 calc R U . . .
C44 C 0.7602(11) 0.7987(7) 0.9225(5) 0.064(3) Uani 1 1 d . . . . .
H44 H 0.842521 0.854812 0.921273 0.077 Uiso 1 1 calc R U . . .
C45 C 0.7330(9) 0.6932(7) 0.8992(4) 0.055(2) Uani 1 1 d . . . . .
H45 H 0.797086 0.678202 0.882172 0.066 Uiso 1 1 calc R U . . .
C46 C 0.8264(8) 0.2351(6) 0.9406(3) 0.0343(17) Uani 1 1 d . . . . .
C47 C 0.7369(8) 0.1925(6) 0.8829(3) 0.0370(18) Uani 1 1 d . . . . .
C48 C 0.7235(8) 0.0997(6) 0.8466(4) 0.0382(18) Uani 1 1 d . . . . .
H48 H 0.663521 0.073392 0.808226 0.046 Uiso 1 1 calc R U . . .
C49 C 0.8043(9) 0.0472(7) 0.8701(4) 0.053(2) Uani 1 1 d . . . . .
H49 H 0.797089 -0.016034 0.847364 0.063 Uiso 1 1 calc R U . . .
C50 C 0.8962(10) 0.0897(7) 0.9278(4) 0.055(2) Uani 1 1 d . . . . .
H50 H 0.949947 0.054375 0.942528 0.066 Uiso 1 1 calc R U . . .
C51 C 0.9082(8) 0.1818(7) 0.9628(4) 0.045(2) Uani 1 1 d . . . . .
H51 H 0.969744 0.208974 1.000801 0.054 Uiso 1 1 calc R U . . .
C52 C 0.4293(10) 0.1265(7) 0.8202(4) 0.055(2) Uani 1 1 d . . . . .
H52 H 0.432423 0.094724 0.852793 0.066 Uiso 1 1 calc R U . . .
C53 C 0.3117(10) 0.0814(7) 0.7723(4) 0.056(2) Uani 1 1 d . . . . .
H53 H 0.234351 0.019566 0.771978 0.067 Uiso 1 1 calc R U . . .
C54 C 0.3121(9) 0.1312(7) 0.7245(4) 0.055(2) Uani 1 1 d . . . . .
H54 H 0.235161 0.102483 0.691095 0.066 Uiso 1 1 calc R U . . .
C55 C 0.4285(9) 0.2242(7) 0.7272(3) 0.0400(19) Uani 1 1 d . . . . .
H55 H 0.426957 0.256709 0.694855 0.048 Uiso 1 1 calc R U . . .

loop_
_atom_site_aniso_label
_atom_site_aniso_U_11
_atom_site_aniso_U_22
_atom_site_aniso_U_33
_atom_site_aniso_U_23
_atom_site_aniso_U_13
_atom_site_aniso_U_12
I1 0.0336(3) 0.0645(4) 0.0245(3) 0.0045(2) 0.0024(2) 0.0182(3)
I2 0.0464(3) 0.0644(4) 0.0328(3) 0.0238(3) 0.0137(2) 0.0350(3)
Cu2 0.0390(5) 0.0436(6) 0.0246(5) 0.0107(4) 0.0131(4) 0.0190(5)
Cu1 0.0371(5) 0.0418(6) 0.0222(4) 0.0085(4) 0.0114(4) 0.0175(4)
P1 0.0269(9) 0.0333(11) 0.0198(9) 0.0074(8) 0.0079(7) 0.0107(8)
P2 0.0331(10) 0.0380(12) 0.0212(9) 0.0077(8) 0.0087(8) 0.0168(9)
N1 0.034(3) 0.030(3) 0.030(3) 0.002(3) 0.013(3) 0.013(3)
N2 0.036(3) 0.024(3) 0.031(3) 0.005(3) 0.008(3) 0.007(3)
C2 0.030(4) 0.040(4) 0.011(3) 0.006(3) 0.014(3) 0.015(3)
C3 0.032(4) 0.043(5) 0.021(3) 0.009(3) 0.007(3) 0.018(4)
N4 0.032(3) 0.043(4) 0.021(3) 0.006(3) 0.008(3) 0.018(3)
N5 0.032(3) 0.037(4) 0.026(3) 0.007(3) 0.008(3) 0.014(3)
C6 0.033(4) 0.038(4) 0.030(4) 0.006(3) 0.017(3) 0.021(3)
C1 0.041(4) 0.043(5) 0.024(4) 0.012(3) 0.012(3) 0.017(4)
C56 0.066(6) 0.048(6) 0.049(5) 0.017(4) 0.016(5) 0.037(5)
C57 0.094(8) 0.055(6) 0.067(7) 0.022(5) 0.036(6) 0.054(6)
C4 0.047(5) 0.039(5) 0.044(5) 0.005(4) 0.021(4) 0.018(4)
C5 0.035(4) 0.031(4) 0.035(4) 0.015(3) 0.018(3) 0.013(3)
C58 0.037(4) 0.028(4) 0.018(3) 0.004(3) 0.006(3) 0.013(3)
C7 0.031(4) 0.037(4) 0.019(3) 0.006(3) 0.004(3) 0.012(3)
C8 0.047(5) 0.045(5) 0.044(5) 0.010(4) 0.023(4) 0.005(4)
C9 0.051(6) 0.055(6) 0.056(6) 0.017(5) 0.023(5) 0.002(5)
C10 0.078(8) 0.036(6) 0.064(6) 0.024(5) 0.011(6) 0.002(5)
C11 0.069(7) 0.041(6) 0.079(7) 0.010(5) 0.010(6) 0.011(5)
C12 0.040(5) 0.038(5) 0.060(6) 0.002(4) 0.010(4) 0.013(4)
C13 0.029(4) 0.032(4) 0.027(4) 0.007(3) 0.008(3) 0.011(3)
C14 0.032(4) 0.047(5) 0.033(4) 0.006(4) 0.010(3) 0.017(4)
C15 0.044(5) 0.045(5) 0.027(4) 0.003(3) 0.014(4) 0.018(4)
C16 0.039(5) 0.051(5) 0.054(5) 0.008(4) 0.020(4) 0.025(4)
C17 0.054(6) 0.072(7) 0.051(5) 0.015(5) 0.008(4) 0.046(5)
C18 0.042(5) 0.052(5) 0.028(4) 0.000(4) 0.001(3) 0.030(4)
C19 0.032(4) 0.041(5) 0.039(4) 0.013(4) 0.017(4) 0.012(4)
C20 0.034(4) 0.059(5) 0.025(4) 0.017(4) 0.009(3) 0.017(4)
C21 0.031(4) 0.060(6) 0.032(4) 0.007(4) -0.002(3) 0.023(4)
C22 0.038(4) 0.041(5) 0.033(4) -0.001(4) 0.011(4) 0.011(4)
C23 0.025(4) 0.066(6) 0.043(5) -0.004(4) 0.008(4) 0.007(4)
C24 0.033(5) 0.051(6) 0.059(6) -0.024(5) 0.010(4) -0.007(4)
C25 0.043(5) 0.047(6) 0.061(6) 0.006(5) 0.019(5) 0.002(4)
C26 0.047(5) 0.043(5) 0.044(5) 0.003(4) 0.020(4) 0.008(4)
C27 0.025(4) 0.029(4) 0.035(4) -0.007(3) 0.003(3) 0.004(3)
C28 0.032(4) 0.028(4) 0.035(4) 0.008(3) 0.009(3) 0.015(3)
C29 0.028(4) 0.031(4) 0.023(3) 0.010(3) 0.012(3) 0.007(3)
C30 0.030(4) 0.056(5) 0.033(4) 0.020(4) 0.014(3) 0.020(4)
C31 0.037(4) 0.056(5) 0.012(3) 0.006(3) -0.001(3) 0.013(4)
C32 0.037(4) 0.046(5) 0.024(4) -0.001(3) 0.004(3) 0.017(4)
C33 0.028(4) 0.047(5) 0.021(4) 0.003(3) 0.006(3) 0.015(4)
C34 0.040(4) 0.032(4) 0.026(4) 0.008(3) 0.008(3) 0.023(4)
C35 0.039(4) 0.056(5) 0.028(4) 0.022(4) 0.013(3) 0.022(4)
C36 0.040(5) 0.047(5) 0.048(5) 0.020(4) 0.022(4) 0.013(4)
C37 0.021(4) 0.073(6) 0.032(4) 0.007(4) 0.001(3) 0.009(4)
C38 0.037(5) 0.082(7) 0.043(5) 0.026(5) 0.005(4) 0.024(5)
C39 0.043(5) 0.057(6) 0.028(4) 0.015(4) 0.012(4) 0.024(4)
C40 0.044(4) 0.019(4) 0.032(4) 0.004(3) 0.012(3) 0.014(3)
C41 0.061(6) 0.047(5) 0.042(5) 0.010(4) 0.021(4) 0.030(5)
C42 0.104(9) 0.073(8) 0.056(6) 0.018(5) 0.030(6) 0.065(7)
C43 0.123(10) 0.034(6) 0.068(7) 0.018(5) 0.032(7) 0.044(6)
C44 0.065(7) 0.035(6) 0.084(7) 0.019(5) 0.013(6) 0.013(5)
C45 0.050(5) 0.053(6) 0.065(6) 0.015(5) 0.018(5) 0.025(5)
C46 0.036(4) 0.043(5) 0.033(4) 0.016(4) 0.014(3) 0.021(4)
C47 0.038(4) 0.019(4) 0.047(5) 0.008(3) 0.010(4) 0.006(3)
C48 0.043(5) 0.027(4) 0.044(5) 0.009(4) 0.005(4) 0.016(4)
C49 0.055(6) 0.039(5) 0.080(7) 0.020(5) 0.033(5) 0.027(5)
C50 0.060(6) 0.043(6) 0.066(6) 0.023(5) 0.013(5) 0.026(5)
C51 0.044(5) 0.040(5) 0.055(5) 0.026(4) 0.013(4) 0.018(4)
C52 0.068(6) 0.041(5) 0.048(5) 0.017(4) 0.018(5) 0.014(5)
C53 0.057(6) 0.043(6) 0.049(5) 0.009(4) 0.005(5) 0.005(5)
C54 0.042(5) 0.053(6) 0.046(5) 0.000(4) -0.003(4) 0.006(5)
C55 0.055(5) 0.048(5) 0.023(4) 0.005(3) 0.006(4) 0.031(4)

loop_
_atom_type_symbol
_atom_type_description
_atom_type_scat_dispersion_real
_atom_type_scat_dispersion_imag
_atom_type_scat_source
C C 0.0033 0.0016 'International Tables Vol C Tables 4.2.6.8 and 6.1.1.4'
H H 0.0000 0.0000 'International Tables Vol C Tables 4.2.6.8 and 6.1.1.4'
Cu Cu 0.3201 1.2651 'International Tables Vol C Tables 4.2.6.8 and 6.1.1.4'
I I -0.4742 1.8119 'International Tables Vol C Tables 4.2.6.8 and 6.1.1.4'
N N 0.0061 0.0033 'International Tables Vol C Tables 4.2.6.8 and 6.1.1.4'
P P 0.1023 0.0942 'International Tables Vol C Tables 4.2.6.8 and 6.1.1.4'

loop_
_geom_angle_atom_site_label_1
_geom_angle_atom_site_label_2
_geom_angle_atom_site_label_3
_geom_angle
_geom_angle_site_symmetry_1
_geom_angle_site_symmetry_3
_geom_angle_publ_flag
Cu1 I1 Cu2 61.27(19) . . ?
Cu1 I2 Cu2 61.34(15) . . ?
I1 Cu2 Cu1 59.3(2) . . ?
I2 Cu2 I1 107.54(17) . . ?
I2 Cu2 Cu1 59.2(3) . . ?
P2 Cu2 I1 114.3(2) . . ?
P2 Cu2 I2 119.8(3) . . ?
P2 Cu2 Cu1 169.86(9) . . ?
N4 Cu2 I1 114.7(2) . . ?
N4 Cu2 I2 108.5(3) . . ?
N4 Cu2 Cu1 98.4(2) . . ?
N4 Cu2 P2 91.4(3) . . ?
I1 Cu1 Cu2 59.5(3) . . ?
I2 Cu1 I1 107.9(2) . . ?
I2 Cu1 Cu2 59.44(18) . . ?
P1 Cu1 I1 119.2(3) . . ?
P1 Cu1 I2 115.3(2) . . ?
P1 Cu1 Cu2 171.09(8) . . ?
N1 Cu1 I1 108.0(2) . . ?
N1 Cu1 I2 113.1(3) . . ?
N1 Cu1 Cu2 96.3(2) . . ?
N1 Cu1 P1 92.5(2) . . ?
C2 P1 Cu1 106.1(4) . . ?
C2 P1 C7 104.9(4) . . ?
C2 P1 C13 104.3(4) . . ?
C7 P1 Cu1 120.4(3) . . ?
C7 P1 C13 103.5(5) . . ?
C13 P1 Cu1 116.2(3) . . ?
C6 P2 Cu2 115.5(3) . . ?
C6 P2 C40 104.3(4) . . ?
C34 P2 Cu2 107.6(4) . . ?
C34 P2 C6 103.8(4) . . ?
C34 P2 C40 104.2(4) . . ?
C40 P2 Cu2 119.8(3) . . ?
C1 N1 Cu1 115.6(5) . . ?
C5 N1 Cu1 121.8(5) . . ?
C5 N1 C1 116.0(7) . . ?
C58 N2 C5 131.1(6) . . ?
C27 N2 C5 118.0(7) . . ?
C27 N2 C58 108.4(6) . . ?
C58 C2 P1 121.4(5) . . ?
C19 C2 P1 121.5(6) . . ?
C19 C2 C58 116.8(7) . . ?
C58 C3 C22 107.3(7) . . ?
C21 C3 C58 119.7(7) . . ?
C21 C3 C22 133.1(7) . . ?
C28 N4 Cu2 122.2(5) . . ?
C28 N4 C55 116.2(7) . . ?
C55 N4 Cu2 115.3(5) . . ?
C29 N5 C28 130.0(6) . . ?
C29 N5 C47 107.3(6) . . ?
C47 N5 C28 118.5(6) . . ?
C35 C6 P2 123.6(6) . . ?
C35 C6 C39 118.0(7) . . ?
C39 C6 P2 118.4(6) . . ?
N1 C1 H1 118.0 . . ?
N1 C1 C56 124.0(7) . . ?
C56 C1 H1 118.0 . . ?
C1 C56 H56 120.4 . . ?
C57 C56 C1 119.2(8) . . ?
C57 C56 H56 120.4 . . ?
C56 C57 H57 120.2 . . ?
C56 C57 C4 119.5(8) . . ?
C4 C57 H57 120.2 . . ?
C57 C4 H4 121.2 . . ?
C57 C4 C5 117.6(8) . . ?
C5 C4 H4 121.2 . . ?
N1 C5 N2 117.9(7) . . ?
N1 C5 C4 123.6(7) . . ?
C4 C5 N2 118.4(7) . . ?
C2 C58 N2 131.1(6) . . ?
C3 C58 N2 108.3(6) . . ?
C3 C58 C2 120.6(7) . . ?
C8 C7 P1 123.6(6) . . ?
C8 C7 C12 118.6(8) . . ?
C12 C7 P1 117.8(7) . . ?
C7 C8 H8 119.7 . . ?
C9 C8 C7 120.5(9) . . ?
C9 C8 H8 119.7 . . ?
C8 C9 H9 120.0 . . ?
C8 C9 C10 120.1(10) . . ?
C10 C9 H9 120.0 . . ?
C9 C10 H10 120.1 . . ?
C11 C10 C9 119.9(9) . . ?
C11 C10 H10 120.1 . . ?
C10 C11 H11 119.9 . . ?
C10 C11 C12 120.2(10) . . ?
C12 C11 H11 119.9 . . ?
C7 C12 H12 119.7 . . ?
C11 C12 C7 120.6(9) . . ?
C11 C12 H12 119.7 . . ?
C14 C13 P1 122.3(6) . . ?
C14 C13 C18 119.7(7) . . ?
C18 C13 P1 118.0(6) . . ?
C13 C14 H14 120.3 . . ?
C15 C14 C13 119.4(7) . . ?
C15 C14 H14 120.3 . . ?
C14 C15 H15 119.3 . . ?
C16 C15 C14 121.5(7) . . ?
C16 C15 H15 119.3 . . ?
C15 C16 H16 120.2 . . ?
C15 C16 C17 119.6(8) . . ?
C17 C16 H16 120.2 . . ?
C16 C17 H17 120.3 . . ?
C18 C17 C16 119.5(8) . . ?
C18 C17 H17 120.3 . . ?
C13 C18 H18 119.9 . . ?
C17 C18 C13 120.2(7) . . ?
C17 C18 H18 119.9 . . ?
C2 C19 H19 118.4 . . ?
C2 C19 C20 123.1(7) . . ?
C20 C19 H19 118.4 . . ?
C19 C20 H20 120.5 . . ?
C21 C20 C19 119.0(7) . . ?
C21 C20 H20 120.5 . . ?
C3 C21 H21 119.6 . . ?
C20 C21 C3 120.8(7) . . ?
C20 C21 H21 119.6 . . ?
C23 C22 C3 133.7(8) . . ?
C23 C22 C27 118.4(8) . . ?
C27 C22 C3 107.8(7) . . ?
C22 C23 H23 120.8 . . ?
C24 C23 C22 118.3(9) . . ?
C24 C23 H23 120.8 . . ?
C23 C24 H24 119.1 . . ?
C23 C24 C25 121.9(8) . . ?
C25 C24 H24 119.1 . . ?
C24 C25 H25 119.2 . . ?
C24 C25 C26 121.5(9) . . ?
C26 C25 H25 119.2 . . ?
C25 C26 H26 121.5 . . ?
C27 C26 C25 117.0(8) . . ?
C27 C26 H26 121.5 . . ?
N2 C27 C22 108.2(7) . . ?
C26 C27 N2 129.0(7) . . ?
C26 C27 C22 122.8(7) . . ?
N4 C28 N5 117.8(7) . . ?
N4 C28 C52 122.9(7) . . ?
C52 C28 N5 119.2(7) . . ?
C30 C29 N5 108.3(7) . . ?
C30 C29 C34 122.2(7) . . ?
C34 C29 N5 129.4(7) . . ?
C29 C30 C46 107.7(7) . . ?
C31 C30 C29 120.4(8) . . ?
C31 C30 C46 131.9(7) . . ?
C30 C31 H31 120.8 . . ?
C32 C31 C30 118.5(7) . . ?
C32 C31 H31 120.8 . . ?
C31 C32 H32 119.4 . . ?
C31 C32 C33 121.1(7) . . ?
C33 C32 H32 119.4 . . ?
C32 C33 H33 118.6 . . ?
C32 C33 C34 122.8(7) . . ?
C34 C33 H33 118.6 . . ?
C29 C34 P2 123.5(5) . . ?
C29 C34 C33 114.8(7) . . ?
C33 C34 P2 121.3(6) . . ?
C6 C35 H35 119.6 . . ?
C36 C35 C6 120.9(7) . . ?
C36 C35 H35 119.6 . . ?
C35 C36 H36 120.0 . . ?
C37 C36 C35 120.1(8) . . ?
C37 C36 H36 120.0 . . ?
C36 C37 H37 120.3 . . ?
C38 C37 C36 119.3(8) . . ?
C38 C37 H37 120.3 . . ?
C37 C38 H38 119.2 . . ?
C37 C38 C39 121.7(8) . . ?
C39 C38 H38 119.2 . . ?
C6 C39 H39 120.0 . . ?
C38 C39 C6 120.0(8) . . ?
C38 C39 H39 120.0 . . ?
C41 C40 P2 123.4(6) . . ?
C41 C40 C45 120.7(8) . . ?
C45 C40 P2 116.0(6) . . ?
C40 C41 H41 120.1 . . ?
C40 C41 C42 119.8(9) . . ?
C42 C41 H41 120.1 . . ?
C41 C42 H42 120.5 . . ?
C43 C42 C41 119.0(9) . . ?
C43 C42 H42 120.5 . . ?
C42 C43 H43 119.6 . . ?
C42 C43 C44 120.8(9) . . ?
C44 C43 H43 119.6 . . ?
C43 C44 H44 120.2 . . ?
C45 C44 C43 119.6(9) . . ?
C45 C44 H44 120.2 . . ?
C40 C45 H45 120.0 . . ?
C44 C45 C40 120.0(9) . . ?
C44 C45 H45 120.0 . . ?
C47 C46 C30 107.6(7) . . ?
C47 C46 C51 118.5(8) . . ?
C51 C46 C30 133.9(8) . . ?
C46 C47 N5 108.9(7) . . ?
C48 C47 N5 127.8(7) . . ?
C48 C47 C46 123.3(7) . . ?
C47 C48 H48 121.4 . . ?
C47 C48 C49 117.1(8) . . ?
C49 C48 H48 121.4 . . ?
C48 C49 H49 119.8 . . ?
C48 C49 C50 120.4(8) . . ?
C50 C49 H49 119.8 . . ?
C49 C50 H50 119.3 . . ?
C51 C50 C49 121.4(8) . . ?
C51 C50 H50 119.3 . . ?
C46 C51 H51 120.3 . . ?
C50 C51 C46 119.3(9) . . ?
C50 C51 H51 120.3 . . ?
C28 C52 H52 120.0 . . ?
C53 C52 C28 120.0(8) . . ?
C53 C52 H52 120.0 . . ?
C52 C53 H53 121.0 . . ?
C52 C53 C54 118.0(9) . . ?
C54 C53 H53 121.0 . . ?
C53 C54 H54 120.4 . . ?
C55 C54 C53 119.2(8) . . ?
C55 C54 H54 120.4 . . ?
N4 C55 C54 123.8(8) . . ?
N4 C55 H55 118.1 . . ?
C54 C55 H55 118.1 . . ?

loop_
_geom_bond_atom_site_label_1
_geom_bond_atom_site_label_2
_geom_bond_distance
_geom_bond_site_symmetry_2
_geom_bond_publ_flag
I1 Cu2 2.653(13) . ?
I1 Cu1 2.647(10) . ?
I2 Cu2 2.650(9) . ?
I2 Cu1 2.644(10) . ?
Cu2 Cu1 2.701(9) . ?
Cu2 P2 2.246(8) . ?
Cu2 N4 2.167(12) . ?
Cu1 P1 2.251(8) . ?
Cu1 N1 2.154(12) . ?
P1 C2 1.833(9) . ?
P1 C7 1.842(10) . ?
P1 C13 1.849(9) . ?
P2 C6 1.826(11) . ?
P2 C34 1.816(9) . ?
P2 C40 1.844(11) . ?
N1 C1 1.371(10) . ?
N1 C5 1.342(10) . ?
N2 C5 1.442(10) . ?
N2 C58 1.420(10) . ?
N2 C27 1.409(10) . ?
C2 C58 1.420(11) . ?
C2 C19 1.387(10) . ?
C3 C58 1.418(11) . ?
C3 C21 1.401(11) . ?
C3 C22 1.439(12) . ?
N4 C28 1.354(10) . ?
N4 C55 1.359(10) . ?
N5 C28 1.446(10) . ?
N5 C29 1.426(10) . ?
N5 C47 1.433(10) . ?
C6 C35 1.395(10) . ?
C6 C39 1.398(11) . ?
C1 H1 0.9300 . ?
C1 C56 1.373(12) . ?
C56 H56 0.9300 . ?
C56 C57 1.359(13) . ?
C57 H57 0.9300 . ?
C57 C4 1.404(12) . ?
C4 H4 0.9300 . ?
C4 C5 1.407(12) . ?
C7 C8 1.394(12) . ?
C7 C12 1.397(12) . ?
C8 H8 0.9300 . ?
C8 C9 1.383(13) . ?
C9 H9 0.9300 . ?
C9 C10 1.394(14) . ?
C10 H10 0.9300 . ?
C10 C11 1.372(15) . ?
C11 H11 0.9300 . ?
C11 C12 1.388(13) . ?
C12 H12 0.9300 . ?
C13 C14 1.395(11) . ?
C13 C18 1.403(11) . ?
C14 H14 0.9300 . ?
C14 C15 1.389(11) . ?
C15 H15 0.9300 . ?
C15 C16 1.372(12) . ?
C16 H16 0.9300 . ?
C16 C17 1.411(12) . ?
C17 H17 0.9300 . ?
C17 C18 1.389(11) . ?
C18 H18 0.9300 . ?
C19 H19 0.9300 . ?
C19 C20 1.414(11) . ?
C20 H20 0.9300 . ?
C20 C21 1.363(12) . ?
C21 H21 0.9300 . ?
C22 C23 1.419(12) . ?
C22 C27 1.420(12) . ?
C23 H23 0.9300 . ?
C23 C24 1.386(13) . ?
C24 H24 0.9300 . ?
C24 C25 1.390(14) . ?
C25 H25 0.9300 . ?
C25 C26 1.395(13) . ?
C26 H26 0.9300 . ?
C26 C27 1.393(12) . ?
C28 C52 1.394(12) . ?
C29 C30 1.413(10) . ?
C29 C34 1.416(11) . ?
C30 C31 1.411(11) . ?
C30 C46 1.448(12) . ?
C31 H31 0.9300 . ?
C31 C32 1.372(12) . ?
C32 H32 0.9300 . ?
C32 C33 1.402(11) . ?
C33 H33 0.9300 . ?
C33 C34 1.423(11) . ?
C35 H35 0.9300 . ?
C35 C36 1.392(12) . ?
C36 H36 0.9300 . ?
C36 C37 1.382(11) . ?
C37 H37 0.9300 . ?
C37 C38 1.363(12) . ?
C38 H38 0.9300 . ?
C38 C39 1.384(12) . ?
C39 H39 0.9300 . ?
C40 C41 1.385(11) . ?
C40 C45 1.388(12) . ?
C41 H41 0.9300 . ?
C41 C42 1.409(14) . ?
C42 H42 0.9300 . ?
C42 C43 1.383(15) . ?
C43 H43 0.9300 . ?
C43 C44 1.404(14) . ?
C44 H44 0.9300 . ?
C44 C45 1.382(14) . ?
C45 H45 0.9300 . ?
C46 C47 1.398(12) . ?
C46 C51 1.410(11) . ?
C47 C48 1.385(12) . ?
C48 H48 0.9300 . ?
C48 C49 1.403(11) . ?
C49 H49 0.9300 . ?
C49 C50 1.407(14) . ?
C50 H50 0.9300 . ?
C50 C51 1.368(13) . ?
C51 H51 0.9300 . ?
C52 H52 0.9300 . ?
C52 C53 1.378(13) . ?
C53 H53 0.9300 . ?
C53 C54 1.389(13) . ?
C54 H54 0.9300 . ?
C54 C55 1.384(12) . ?
C55 H55 0.9300 . ?

loop_
_geom_torsion_atom_site_label_1
_geom_torsion_atom_site_label_2
_geom_torsion_atom_site_label_3
_geom_torsion_atom_site_label_4
_geom_torsion
_geom_torsion_site_symmetry_1
_geom_torsion_site_symmetry_2
_geom_torsion_site_symmetry_3
_geom_torsion_site_symmetry_4
_geom_torsion_publ_flag
Cu2 P2 C6 C35 126.8(6) . . . . ?
Cu2 P2 C6 C39 -54.7(7) . . . . ?
Cu2 P2 C34 C29 -39.4(7) . . . . ?
Cu2 P2 C34 C33 133.1(6) . . . . ?
Cu2 P2 C40 C41 143.4(6) . . . . ?
Cu2 P2 C40 C45 -36.1(7) . . . . ?
Cu2 N4 C28 N5 -33.9(8) . . . . ?
Cu2 N4 C28 C52 148.9(6) . . . . ?
Cu2 N4 C55 C54 -151.6(7) . . . . ?
Cu1 P1 C2 C58 -41.4(6) . . . . ?
Cu1 P1 C2 C19 131.5(5) . . . . ?
Cu1 P1 C7 C8 140.2(6) . . . . ?
Cu1 P1 C7 C12 -37.1(7) . . . . ?
Cu1 P1 C13 C14 128.5(6) . . . . ?
Cu1 P1 C13 C18 -49.0(7) . . . . ?
Cu1 N1 C1 C56 -151.6(7) . . . . ?
Cu1 N1 C5 N2 -36.7(8) . . . . ?
Cu1 N1 C5 C4 148.2(6) . . . . ?
P1 C2 C58 N2 -8.6(10) . . . . ?
P1 C2 C58 C3 170.4(5) . . . . ?
P1 C2 C19 C20 -171.2(6) . . . . ?
P1 C7 C8 C9 -177.7(6) . . . . ?
P1 C7 C12 C11 177.7(7) . . . . ?
P1 C13 C14 C15 179.4(6) . . . . ?
P1 C13 C18 C17 -179.8(7) . . . . ?
P2 C6 C35 C36 180.0(6) . . . . ?
P2 C6 C39 C38 -179.2(7) . . . . ?
P2 C40 C41 C42 -179.4(6) . . . . ?
P2 C40 C45 C44 -179.9(7) . . . . ?
N1 C1 C56 C57 1.3(13) . . . . ?
C2 P1 C7 C8 -100.5(7) . . . . ?
C2 P1 C7 C12 82.1(7) . . . . ?
C2 P1 C13 C14 12.2(7) . . . . ?
C2 P1 C13 C18 -165.3(6) . . . . ?
C2 C19 C20 C21 -0.5(12) . . . . ?
C3 C22 C23 C24 178.3(8) . . . . ?
C3 C22 C27 N2 2.7(8) . . . . ?
C3 C22 C27 C26 -179.4(7) . . . . ?
N4 C28 C52 C53 1.1(13) . . . . ?
N5 C28 C52 C53 -176.0(7) . . . . ?
N5 C29 C30 C31 -178.7(6) . . . . ?
N5 C29 C30 C46 1.4(8) . . . . ?
N5 C29 C34 P2 -7.6(11) . . . . ?
N5 C29 C34 C33 179.5(6) . . . . ?
N5 C47 C48 C49 178.0(7) . . . . ?
C6 P2 C34 C29 83.4(7) . . . . ?
C6 P2 C34 C33 -104.1(7) . . . . ?
C6 P2 C40 C41 12.3(7) . . . . ?
C6 P2 C40 C45 -167.2(6) . . . . ?
C6 C35 C36 C37 -1.3(12) . . . . ?
C1 N1 C5 N2 173.0(6) . . . . ?
C1 N1 C5 C4 -2.1(10) . . . . ?
C1 C56 C57 C4 -1.6(14) . . . . ?
C56 C57 C4 C5 0.1(13) . . . . ?
C57 C4 C5 N1 1.8(12) . . . . ?
C57 C4 C5 N2 -173.2(7) . . . . ?
C5 N1 C1 C56 0.5(11) . . . . ?
C5 N2 C58 C2 -20.3(12) . . . . ?
C5 N2 C58 C3 160.6(7) . . . . ?
C5 N2 C27 C22 -165.3(6) . . . . ?
C5 N2 C27 C26 17.0(11) . . . . ?
C58 N2 C5 N1 82.2(9) . . . . ?
C58 N2 C5 C4 -102.5(9) . . . . ?
C58 N2 C27 C22 -1.5(8) . . . . ?
C58 N2 C27 C26 -179.2(7) . . . . ?
C58 C2 C19 C20 2.1(10) . . . . ?
C58 C3 C21 C20 -0.4(11) . . . . ?
C58 C3 C22 C23 -179.6(8) . . . . ?
C58 C3 C22 C27 -2.9(8) . . . . ?
C7 P1 C2 C58 -169.8(6) . . . . ?
C7 P1 C2 C19 3.1(6) . . . . ?
C7 P1 C13 C14 -97.3(7) . . . . ?
C7 P1 C13 C18 85.2(7) . . . . ?
C7 C8 C9 C10 1.2(13) . . . . ?
C8 C7 C12 C11 0.2(12) . . . . ?
C8 C9 C10 C11 -2.0(15) . . . . ?
C9 C10 C11 C12 1.9(15) . . . . ?
C10 C11 C12 C7 -1.0(14) . . . . ?
C12 C7 C8 C9 -0.3(12) . . . . ?
C13 P1 C2 C58 81.7(7) . . . . ?
C13 P1 C2 C19 -105.3(7) . . . . ?
C13 P1 C7 C8 8.5(7) . . . . ?
C13 P1 C7 C12 -168.9(6) . . . . ?
C13 C14 C15 C16 0.9(12) . . . . ?
C14 C13 C18 C17 2.7(12) . . . . ?
C14 C15 C16 C17 2.0(12) . . . . ?
C15 C16 C17 C18 -2.4(13) . . . . ?
C16 C17 C18 C13 0.1(13) . . . . ?
C18 C13 C14 C15 -3.2(11) . . . . ?
C19 C2 C58 N2 178.1(7) . . . . ?
C19 C2 C58 C3 -2.9(10) . . . . ?
C19 C20 C21 C3 -0.4(12) . . . . ?
C21 C3 C58 N2 -178.7(6) . . . . ?
C21 C3 C58 C2 2.1(10) . . . . ?
C21 C3 C22 C23 1.2(15) . . . . ?
C21 C3 C22 C27 177.9(8) . . . . ?
C22 C3 C58 N2 2.0(8) . . . . ?
C22 C3 C58 C2 -177.2(6) . . . . ?
C22 C3 C21 C20 178.7(8) . . . . ?
C22 C23 C24 C25 -1.4(13) . . . . ?
C23 C22 C27 N2 180.0(7) . . . . ?
C23 C22 C27 C26 -2.1(11) . . . . ?
C23 C24 C25 C26 1.1(14) . . . . ?
C24 C25 C26 C27 -1.2(13) . . . . ?
C25 C26 C27 N2 179.1(7) . . . . ?
C25 C26 C27 C22 1.8(12) . . . . ?
C27 N2 C5 N1 -118.4(8) . . . . ?
C27 N2 C5 C4 57.0(9) . . . . ?
C27 N2 C58 C2 178.8(7) . . . . ?
C27 N2 C58 C3 -0.3(8) . . . . ?
C27 C22 C23 C24 1.9(11) . . . . ?
C28 N4 C55 C54 1.1(11) . . . . ?
C28 N5 C29 C30 156.7(7) . . . . ?
C28 N5 C29 C34 -26.1(12) . . . . ?
C28 N5 C47 C46 -161.8(6) . . . . ?
C28 N5 C47 C48 20.3(11) . . . . ?
C28 C52 C53 C54 0.4(14) . . . . ?
C29 N5 C28 N4 84.7(9) . . . . ?
C29 N5 C28 C52 -98.0(10) . . . . ?
C29 N5 C47 C46 -2.5(8) . . . . ?
C29 N5 C47 C48 179.6(7) . . . . ?
C29 C30 C31 C32 -1.0(11) . . . . ?
C29 C30 C46 C47 -2.9(8) . . . . ?
C29 C30 C46 C51 177.9(8) . . . . ?
C30 C29 C34 P2 169.2(5) . . . . ?
C30 C29 C34 C33 -3.8(10) . . . . ?
C30 C31 C32 C33 -1.7(11) . . . . ?
C30 C46 C47 N5 3.3(8) . . . . ?
C30 C46 C47 C48 -178.7(7) . . . . ?
C30 C46 C51 C50 178.1(8) . . . . ?
C31 C30 C46 C47 177.2(8) . . . . ?
C31 C30 C46 C51 -2.0(15) . . . . ?
C31 C32 C33 C34 1.7(12) . . . . ?
C32 C33 C34 P2 -172.1(6) . . . . ?
C32 C33 C34 C29 1.0(10) . . . . ?
C34 P2 C6 C35 9.4(7) . . . . ?
C34 P2 C6 C39 -172.2(6) . . . . ?
C34 P2 C40 C41 -96.3(8) . . . . ?
C34 P2 C40 C45 84.2(7) . . . . ?
C34 C29 C30 C31 3.9(11) . . . . ?
C34 C29 C30 C46 -176.0(6) . . . . ?
C35 C6 C39 C38 -0.7(11) . . . . ?
C35 C36 C37 C38 0.3(13) . . . . ?
C36 C37 C38 C39 0.6(14) . . . . ?
C37 C38 C39 C6 -0.3(13) . . . . ?
C39 C6 C35 C36 1.5(11) . . . . ?
C40 P2 C6 C35 -99.5(7) . . . . ?
C40 P2 C6 C39 78.9(7) . . . . ?
C40 P2 C34 C29 -167.6(6) . . . . ?
C40 P2 C34 C33 4.9(7) . . . . ?
C40 C41 C42 C43 -1.4(13) . . . . ?
C41 C40 C45 C44 0.6(13) . . . . ?
C41 C42 C43 C44 1.9(15) . . . . ?
C42 C43 C44 C45 -1.2(15) . . . . ?
C43 C44 C45 C40 -0.1(14) . . . . ?
C45 C40 C41 C42 0.1(12) . . . . ?
C46 C30 C31 C32 178.9(8) . . . . ?
C46 C47 C48 C49 0.4(12) . . . . ?
C47 N5 C28 N4 -121.4(7) . . . . ?
C47 N5 C28 C52 55.9(10) . . . . ?
C47 N5 C29 C30 0.6(7) . . . . ?
C47 N5 C29 C34 177.8(7) . . . . ?
C47 C46 C51 C50 -1.0(11) . . . . ?
C47 C48 C49 C50 -1.1(12) . . . . ?
C48 C49 C50 C51 0.8(13) . . . . ?
C49 C50 C51 C46 0.2(13) . . . . ?
C51 C46 C47 N5 -177.4(6) . . . . ?
C51 C46 C47 C48 0.7(11) . . . . ?
C52 C53 C54 C55 -1.0(14) . . . . ?
C53 C54 C55 N4 0.3(13) . . . . ?
C55 N4 C28 N5 175.4(6) . . . . ?
C55 N4 C28 C52 -1.8(11) . . . . ?

loop_
_smtbx_masks_void_nr
_smtbx_masks_void_average_x
_smtbx_masks_void_average_y
_smtbx_masks_void_average_z
_smtbx_masks_void_volume
_smtbx_masks_void_count_electrons
_smtbx_masks_void_content
1 -0.008 0.000 0.000 799.0 189.9 '3 CH2Cl2,3 CH3CN'
